data_4029857
loop_
_publ_author_name
'Setaka, Wataru'
'Inoue, Kazuyuki'
'Higa, Sayaka'
'Yoshigai, Seiki'
'Kono, Hirohiko'
'Yamaguchi, Kentaro'

_publ_section_title
;
 Synthesis of Crystalline Molecular Gyrotops and Phenylene Rotation inside
 the Cage.
;
_journal_issue 17
_journal_name_full 'The Journal of organic chemistry'
_journal_page_first 8288
_journal_page_last 8295
_journal_paper_doi 10.1021/jo501539h
_journal_volume 79
_journal_year 2014
_chemical_formula_moiety 'C54 H100 Si2'
_chemical_formula_sum 'C54 H100 Si2'
_chemical_formula_weight 805.51
_chemical_melting_point 416.8(3)
_chemical_name_common C16MolGyro
_chemical_name_systematic
;
 ?
;
_space_group_crystal_system monoclinic
_space_group_IT_number 9
_space_group_name_Hall 'C -2yc'
_space_group_name_H-M_alt 'C 1 c 1'
_symmetry_space_group_name_Hall 'C -2yc'
_symmetry_space_group_name_H-M 'C 1 c 1'
_atom_sites_solution_hydrogens geom
_audit_creation_method SHELXL-97
_cell_angle_alpha 90
_cell_angle_beta 121.13(2)
_cell_angle_gamma 90
_cell_formula_units_Z 4
_cell_length_a 28.51(6)
_cell_length_b 12.34(2)
_cell_length_c 17.98(4)
_cell_measurement_reflns_used 664
_cell_measurement_temperature 270(2)
_cell_measurement_theta_max 13.16
_cell_measurement_theta_min 2.51
_cell_volume 5415(19)
_computing_cell_refinement 'Bruker SAINT'
_computing_data_collection 'Bruker APEX2'
_computing_data_reduction 'Bruker SAINT'
_computing_molecular_graphics 'Ortep-3 for Windows (Farrugia, 1997)'
_computing_publication_material 'WinGX (Farrugia, 1999)'
_computing_structure_refinement 'SHELXL-2013 (Sheldrick, 2013)'
_computing_structure_solution 'SHELXS-97 (Sheldrick, 1997)'
_diffrn_ambient_temperature 270(2)
_diffrn_detector_area_resol_mean 8.333
_diffrn_measured_fraction_theta_full 0.997
_diffrn_measured_fraction_theta_max 0.997
_diffrn_measurement_device_type 'Bruker APEX-II CCD'
_diffrn_measurement_method '\f and \w scans'
_diffrn_radiation_monochromator graphite
_diffrn_radiation_source 'sealed tube'
_diffrn_radiation_type MoK\a
_diffrn_radiation_wavelength 0.71073
_diffrn_reflns_av_R_equivalents 0.0420
_diffrn_reflns_av_unetI/netI 0.0944
_diffrn_reflns_Laue_measured_fraction_full 0.997
_diffrn_reflns_Laue_measured_fraction_max 0.997
_diffrn_reflns_limit_h_max 24
_diffrn_reflns_limit_h_min -33
_diffrn_reflns_limit_k_max 14
_diffrn_reflns_limit_k_min -12
_diffrn_reflns_limit_l_max 21
_diffrn_reflns_limit_l_min -21
_diffrn_reflns_number 12083
_diffrn_reflns_point_group_measured_fraction_full 0.828
_diffrn_reflns_point_group_measured_fraction_max 0.828
_diffrn_reflns_theta_full 25.000
_diffrn_reflns_theta_max 24.998
_diffrn_reflns_theta_min 1.669
_exptl_absorpt_coefficient_mu 0.096
_exptl_absorpt_correction_T_max 0.992
_exptl_absorpt_correction_T_min 0.966
_exptl_absorpt_correction_type multi-scan
_exptl_absorpt_process_details 'SADABS  Bruker'
_exptl_crystal_colour colorless
_exptl_crystal_density_diffrn 0.988
_exptl_crystal_description plate
_exptl_crystal_F_000 1808
_exptl_crystal_size_max 0.500
_exptl_crystal_size_mid 0.300
_exptl_crystal_size_min 0.080
_refine_diff_density_max 0.223
_refine_diff_density_min -0.150
_refine_diff_density_rms 0.050
_refine_ls_abs_structure_details
;
 Flack x determined using 410 quotients [(I+)-(I-)]/[(I+)+(I-)]
 (Parsons and Flack (2004), Acta Cryst. A60, s61).
;
_refine_ls_abs_structure_Flack 0.69(19)
_refine_ls_extinction_method none
_refine_ls_goodness_of_fit_ref 0.928
_refine_ls_hydrogen_treatment constr
_refine_ls_matrix_type full
_refine_ls_number_parameters 505
_refine_ls_number_reflns 7911
_refine_ls_number_restraints 499
_refine_ls_restrained_S_all 0.998
_refine_ls_R_factor_all 0.3938
_refine_ls_R_factor_gt 0.1216
_refine_ls_shift/su_max 0.930
_refine_ls_shift/su_mean 0.172
_refine_ls_structure_factor_coef Fsqd
_refine_ls_weighting_details 'w=1/[\s^2^(Fo^2^)+(0.2000P)^2^] where P=(Fo^2^+2Fc^2^)/3'
_refine_ls_weighting_scheme calc
_refine_ls_wR_factor_gt 0.3025
_refine_ls_wR_factor_ref 0.4879
_reflns_Friedel_coverage 0.660
_reflns_Friedel_fraction_full 0.658
_reflns_Friedel_fraction_max 0.658
_reflns_number_gt 1267
_reflns_number_total 7911
_reflns_threshold_expression 'I > 2\s(I)'
_cod_data_source_file jo501539h_si_002.cif
_cod_data_source_block shelx
_cod_depositor_comments
;
The following automatic conversions were performed:

'_chemical_melting_point' value '143.3-143.9 degC' was changed to
'416.8(3)' - it was converted from degrees Celsius(C) to Kelvins(K),
the average value was taken and precision was estimated.

Automatic conversion script
Id: cif_fix_values 2281 2013-09-26 08:29:07Z andrius 

 Adding full bibliography for 4029857.cif.
;
_cod_original_cell_volume 5414(18)
_cod_database_code 4029857
_shelx_space_group_comment
;
The symmetry employed for this shelxl refinement is uniquely defined
by the following loop, which should always be used as a source of
symmetry information in preference to the above space-group names.
They are only intended as comments.
;
_shelx_estimated_absorpt_t_min 0.953
_shelx_estimated_absorpt_t_max 0.992

loop_
_space_group_symop_operation_xyz
'x, y, z'
'x, -y, z+1/2'
'x+1/2, y+1/2, z'
'x+1/2, -y+1/2, z+1/2'

loop_
_atom_site_label
_atom_site_type_symbol
_atom_site_fract_x
_atom_site_fract_y
_atom_site_fract_z
_atom_site_U_iso_or_equiv
_atom_site_adp_type
_atom_site_occupancy
_atom_site_site_symmetry_order
_atom_site_calc_flag
_atom_site_refinement_flags_posn
_atom_site_refinement_flags_adp
Si01 Si 0.6552(3) 0.0337(5) 0.6221(6) 0.219(3) Uani 1 1 d . U
Si02 Si 0.9184(3) 0.0373(5) 0.8980(5) 0.232(3) Uani 1 1 d . U
C01 C 0.7301(9) 0.0343(16) 0.6962(11) 0.183(8) Uani 1 1 d D U
C02 C 0.7608(11) 0.1265(18) 0.7317(17) 0.288(13) Uani 1 1 d D U
H02 H 0.7426 0.1922 0.7115 0.346 Uiso 1 1 calc R U
C03 C 0.8153(11) 0.132(2) 0.7935(18) 0.256(11) Uani 1 1 d D U
H03 H 0.8311 0.1987 0.8166 0.307 Uiso 1 1 calc R U
C04 C 0.8453(8) 0.0464(18) 0.8206(14) 0.178(8) Uani 1 1 d . U
C05 C 0.8184(12) -0.039(2) 0.800(2) 0.340(17) Uani 1 1 d D U
H05 H 0.8353 -0.1015 0.8313 0.408 Uiso 1 1 calc R U
C06 C 0.7659(12) -0.0439(17) 0.7349(19) 0.363(19) Uani 1 1 d D U
H06 H 0.7530 -0.1132 0.7140 0.435 Uiso 1 1 calc R U
C07 C 0.6265(9) 0.1758(19) 0.6010(16) 0.271(12) Uani 1 1 d D U
H07A H 0.6478 0.2195 0.5842 0.325 Uiso 1 1 calc R U
H07B H 0.5894 0.1729 0.5513 0.325 Uiso 1 1 calc R U
C08 C 0.6247(11) 0.233(2) 0.6710(15) 0.305(12) Uani 1 1 d D U
H08A H 0.6615 0.2375 0.7213 0.365 Uiso 1 1 calc R U
H08B H 0.6025 0.1920 0.6874 0.365 Uiso 1 1 calc R U
C09 C 0.6006(9) 0.351(2) 0.645(2) 0.291(12) Uani 1 1 d D U
H09A H 0.5681 0.3507 0.5867 0.350 Uiso 1 1 calc R U
H09B H 0.5902 0.3778 0.6848 0.350 Uiso 1 1 calc R U
C10 C 0.6434(13) 0.425(2) 0.646(3) 0.338(12) Uani 1 1 d D U
H10A H 0.6790 0.4063 0.6954 0.405 Uiso 1 1 calc R U
H10B H 0.6447 0.4135 0.5938 0.405 Uiso 1 1 calc R U
C11 C 0.6336(15) 0.538(2) 0.652(3) 0.400(15) Uani 1 1 d D U
H11A H 0.6450 0.5561 0.7111 0.480 Uiso 1 1 calc R U
H11B H 0.5947 0.5530 0.6151 0.480 Uiso 1 1 calc R U
C12 C 0.6655(14) 0.603(3) 0.622(2) 0.385(13) Uani 1 1 d D U
H12A H 0.6541 0.5774 0.5642 0.462 Uiso 1 1 calc R U
H12B H 0.6523 0.6767 0.6157 0.462 Uiso 1 1 calc R U
C13 C 0.7245(14) 0.610(3) 0.668(2) 0.377(14) Uani 1 1 d D U
H13A H 0.7391 0.5401 0.6652 0.452 Uiso 1 1 calc R U
H13B H 0.7348 0.6621 0.6386 0.452 Uiso 1 1 calc R U
C14 C 0.7496(13) 0.641(4) 0.758(2) 0.410(16) Uani 1 1 d D U
H14A H 0.7424 0.5907 0.7919 0.492 Uiso 1 1 calc R U
H14B H 0.7406 0.7146 0.7652 0.492 Uiso 1 1 calc R U
C15 C 0.8114(14) 0.630(4) 0.774(2) 0.441(17) Uani 1 1 d D U
H15A H 0.8143 0.5658 0.7450 0.530 Uiso 1 1 calc R U
H15B H 0.8208 0.6930 0.7517 0.530 Uiso 1 1 calc R U
C16 C 0.8481(15) 0.621(4) 0.870(2) 0.448(18) Uani 1 1 d D U
H16A H 0.8383 0.5597 0.8932 0.538 Uiso 1 1 calc R U
H16B H 0.8477 0.6867 0.8993 0.538 Uiso 1 1 calc R U
C17 C 0.9056(15) 0.603(3) 0.878(3) 0.444(18) Uani 1 1 d D U
H17A H 0.9105 0.6503 0.8389 0.533 Uiso 1 1 calc R U
H17B H 0.9361 0.6119 0.9367 0.533 Uiso 1 1 calc R U
C18 C 0.8965(12) 0.484(2) 0.848(2) 0.336(13) Uani 1 1 d D U
H18A H 0.8836 0.4769 0.7863 0.403 Uiso 1 1 calc R U
H18B H 0.8721 0.4464 0.8614 0.403 Uiso 1 1 calc R U
C19 C 0.9571(11) 0.449(2) 0.9064(18) 0.297(11) Uani 1 1 d D U
H19A H 0.9651 0.4418 0.9656 0.357 Uiso 1 1 calc R U
H19B H 0.9805 0.5051 0.9058 0.357 Uiso 1 1 calc R U
C20 C 0.9720(13) 0.340(2) 0.880(2) 0.316(13) Uani 1 1 d D U
H20A H 1.0111 0.3258 0.9130 0.379 Uiso 1 1 calc R U
H20B H 0.9592 0.3378 0.8181 0.379 Uiso 1 1 calc R U
C21 C 0.9393(14) 0.258(2) 0.904(2) 0.328(13) Uani 1 1 d D U
H21A H 0.9508 0.2603 0.9648 0.393 Uiso 1 1 calc R U
H21B H 0.9000 0.2666 0.8678 0.393 Uiso 1 1 calc R U
C22 C 0.9597(11) 0.1585(19) 0.881(2) 0.310(13) Uani 1 1 d D U
H22A H 0.9990 0.1500 0.9187 0.372 Uiso 1 1 calc R U
H22B H 0.9510 0.1614 0.8208 0.372 Uiso 1 1 calc R U
C23 C 0.6267(12) -0.063(2) 0.665(2) 0.320(12) Uani 1 1 d D U
H23A H 0.6517 -0.1244 0.6850 0.384 Uiso 1 1 calc R U
H23B H 0.6309 -0.0295 0.7168 0.384 Uiso 1 1 calc R U
C24 C 0.5695(13) -0.113(3) 0.618(2) 0.354(14) Uani 1 1 d D U
H24A H 0.5691 -0.1784 0.5885 0.425 Uiso 1 1 calc R U
H24B H 0.5435 -0.0620 0.5754 0.425 Uiso 1 1 calc R U
C25 C 0.5532(15) -0.138(3) 0.686(3) 0.372(14) Uani 1 1 d D U
H25A H 0.5741 -0.0945 0.7378 0.447 Uiso 1 1 calc R U
H25B H 0.5144 -0.1255 0.6622 0.447 Uiso 1 1 calc R U
C26 C 0.5667(17) -0.254(3) 0.705(2) 0.395(15) Uani 1 1 d D U
H26A H 0.6053 -0.2681 0.7287 0.474 Uiso 1 1 calc R U
H26B H 0.5451 -0.2991 0.6540 0.474 Uiso 1 1 calc R U
C27 C 0.5496(15) -0.271(3) 0.775(2) 0.423(16) Uani 1 1 d D U
H27A H 0.5105 -0.2802 0.7501 0.507 Uiso 1 1 calc R U
H27B H 0.5639 -0.2155 0.8198 0.507 Uiso 1 1 calc R U
C28 C 0.5830(14) -0.381(3) 0.805(2) 0.410(16) Uani 1 1 d D U
H28A H 0.5629 -0.4384 0.8134 0.492 Uiso 1 1 calc R U
H28B H 0.5946 -0.4047 0.7657 0.492 Uiso 1 1 calc R U
C29 C 0.6311(15) -0.338(4) 0.892(3) 0.46(2) Uani 1 1 d D U
H29A H 0.6416 -0.2652 0.8864 0.548 Uiso 1 1 calc R U
H29B H 0.6230 -0.3405 0.9381 0.548 Uiso 1 1 calc R U
C30 C 0.6741(14) -0.421(3) 0.905(2) 0.430(18) Uani 1 1 d D U
H30A H 0.6881 -0.4103 0.8668 0.515 Uiso 1 1 calc R U
H30B H 0.6618 -0.4954 0.9014 0.515 Uiso 1 1 calc R U
C31 C 0.7153(14) -0.385(3) 1.0005(19) 0.385(14) Uani 1 1 d D U
H31A H 0.6970 -0.3438 1.0243 0.462 Uiso 1 1 calc R U
H31B H 0.7339 -0.4464 1.0378 0.462 Uiso 1 1 calc R U
C32 C 0.7543(14) -0.315(3) 0.989(2) 0.375(15) Uani 1 1 d D U
H32A H 0.7366 -0.2478 0.9602 0.450 Uiso 1 1 calc R U
H32B H 0.7660 -0.3523 0.9540 0.450 Uiso 1 1 calc R U
C33 C 0.8041(15) -0.291(3) 1.080(3) 0.424(17) Uani 1 1 d D U
H33A H 0.8108 -0.3552 1.1152 0.509 Uiso 1 1 calc R U
H33B H 0.7934 -0.2339 1.1054 0.509 Uiso 1 1 calc R U
C34 C 0.8605(17) -0.257(4) 1.091(3) 0.48(2) Uani 1 1 d D U
H34A H 0.8909 -0.2855 1.1445 0.574 Uiso 1 1 calc R U
H34B H 0.8634 -0.2815 1.0424 0.574 Uiso 1 1 calc R U
C35 C 0.8593(16) -0.135(4) 1.094(3) 0.452(19) Uani 1 1 d D U
H35A H 0.8498 -0.1138 1.1363 0.543 Uiso 1 1 calc R U
H35B H 0.8304 -0.1092 1.0376 0.543 Uiso 1 1 calc R U
C36 C 0.9144(15) -0.076(4) 1.1168(18) 0.438(18) Uani 1 1 d D U
H36A H 0.9226 -0.0159 1.1563 0.525 Uiso 1 1 calc R U
H36B H 0.9452 -0.1258 1.1410 0.525 Uiso 1 1 calc R U
C37 C 0.8989(16) -0.040(4) 1.0292(18) 0.426(19) Uani 1 1 d D U
H37A H 0.8972 -0.1036 0.9964 0.512 Uiso 1 1 calc R U
H37B H 0.8619 -0.0113 1.0022 0.512 Uiso 1 1 calc R U
C38 C 0.9305(15) 0.038(4) 1.0169(19) 0.407(19) Uani 1 1 d D U
H38A H 0.9689 0.0244 1.0583 0.489 Uiso 1 1 calc R U
H38B H 0.9217 0.1093 1.0290 0.489 Uiso 1 1 calc R U
C39 C 0.6434(13) 0.004(2) 0.5125(16) 0.351(17) Uani 1 1 d D U
H39A H 0.6044 0.0003 0.4707 0.421 Uiso 1 1 calc R U
H39B H 0.6587 0.0620 0.4949 0.421 Uiso 1 1 calc R U
C40 C 0.6683(13) -0.095(3) 0.5138(19) 0.322(13) Uani 1 1 d D U
H40A H 0.6444 -0.1567 0.5014 0.387 Uiso 1 1 calc R U
H40B H 0.7031 -0.1061 0.5671 0.387 Uiso 1 1 calc R U
C41 C 0.6746(16) -0.061(3) 0.435(2) 0.394(14) Uani 1 1 d D U
H41A H 0.6406 -0.0337 0.3862 0.473 Uiso 1 1 calc R U
H41B H 0.7035 -0.0083 0.4512 0.473 Uiso 1 1 calc R U
C42 C 0.6894(15) -0.168(4) 0.414(2) 0.400(16) Uani 1 1 d D U
H42A H 0.6812 -0.1692 0.3548 0.480 Uiso 1 1 calc R U
H42B H 0.6683 -0.2252 0.4209 0.480 Uiso 1 1 calc R U
C43 C 0.7501(13) -0.188(3) 0.476(2) 0.380(15) Uani 1 1 d D U
H43A H 0.7607 -0.1825 0.5367 0.456 Uiso 1 1 calc R U
H43B H 0.7730 -0.1411 0.4646 0.456 Uiso 1 1 calc R U
C44 C 0.7491(14) -0.308(3) 0.446(3) 0.425(16) Uani 1 1 d D U
H44A H 0.7401 -0.3582 0.4791 0.511 Uiso 1 1 calc R U
H44B H 0.7225 -0.3171 0.3850 0.511 Uiso 1 1 calc R U
C45 C 0.8063(15) -0.328(3) 0.465(2) 0.386(14) Uani 1 1 d D U
H45A H 0.8085 -0.3958 0.4398 0.464 Uiso 1 1 calc R U
H45B H 0.8184 -0.2694 0.4433 0.464 Uiso 1 1 calc R U
C46 C 0.8384(14) -0.333(4) 0.559(2) 0.408(15) Uani 1 1 d D U
H46A H 0.8227 -0.3837 0.5813 0.490 Uiso 1 1 calc R U
H46B H 0.8406 -0.2620 0.5842 0.490 Uiso 1 1 calc R U
C47 C 0.8949(14) -0.370(3) 0.580(2) 0.370(14) Uani 1 1 d D U
H47A H 0.8914 -0.4398 0.5518 0.444 Uiso 1 1 calc R U
H47B H 0.9095 -0.3187 0.5562 0.444 Uiso 1 1 calc R U
C48 C 0.9321(15) -0.381(4) 0.671(3) 0.404(15) Uani 1 1 d D U
H48A H 0.9353 -0.4560 0.6895 0.485 Uiso 1 1 calc R U
H48B H 0.9207 -0.3371 0.7037 0.485 Uiso 1 1 calc R U
C49 C 0.9859(14) -0.340(3) 0.682(2) 0.402(15) Uani 1 1 d D U
H49A H 1.0025 -0.3954 0.6650 0.483 Uiso 1 1 calc R U
H49B H 0.9793 -0.2762 0.6464 0.483 Uiso 1 1 calc R U
C50 C 1.0231(13) -0.312(3) 0.777(2) 0.430(17) Uani 1 1 d D U
H50A H 1.0613 -0.3207 0.7948 0.516 Uiso 1 1 calc R U
H50B H 1.0153 -0.3570 0.8136 0.516 Uiso 1 1 calc R U
C51 C 1.0091(19) -0.191(3) 0.781(3) 0.440(18) Uani 1 1 d D U
H51A H 1.0351 -0.1401 0.7810 0.528 Uiso 1 1 calc R U
H51B H 0.9718 -0.1710 0.7379 0.528 Uiso 1 1 calc R U
C52 C 1.0177(13) -0.211(3) 0.870(2) 0.388(16) Uani 1 1 d D U
H52A H 1.0552 -0.2322 0.9108 0.466 Uiso 1 1 calc R U
H52B H 0.9931 -0.2664 0.8680 0.466 Uiso 1 1 calc R U
C53 C 1.0039(10) -0.093(3) 0.897(2) 0.349(14) Uani 1 1 d D U
H53A H 1.0191 -0.0902 0.9594 0.418 Uiso 1 1 calc R U
H53B H 1.0202 -0.0351 0.8815 0.418 Uiso 1 1 calc R U
C54 C 0.9445(10) -0.078(2) 0.852(2) 0.300(13) Uani 1 1 d D U
H54A H 0.9281 -0.1465 0.8538 0.360 Uiso 1 1 calc R U
H54B H 0.9313 -0.0628 0.7913 0.360 Uiso 1 1 calc R U

loop_
_atom_site_aniso_label
_atom_site_aniso_U_11
_atom_site_aniso_U_22
_atom_site_aniso_U_33
_atom_site_aniso_U_23
_atom_site_aniso_U_13
_atom_site_aniso_U_12
Si01 0.165(6) 0.211(6) 0.244(7) -0.032(6) 0.079(5) -0.002(5)
Si02 0.200(8) 0.191(6) 0.251(7) 0.006(5) 0.079(6) -0.008(5)
C01 0.225(18) 0.134(15) 0.127(13) -0.036(11) 0.046(12) 0.028(13)
C02 0.186(16) 0.175(13) 0.38(3) -0.064(17) 0.062(16) 0.052(15)
C03 0.187(15) 0.199(15) 0.32(2) -0.078(18) 0.090(15) 0.030(15)
C04 0.147(14) 0.153(16) 0.242(19) 0.023(15) 0.105(13) 0.024(11)
C05 0.212(19) 0.191(16) 0.36(2) 0.07(2) -0.032(18) -0.016(16)
C06 0.30(2) 0.135(12) 0.32(3) 0.025(16) -0.08(2) -0.019(14)
C07 0.139(16) 0.259(17) 0.35(3) -0.041(18) 0.09(2) 0.035(14)
C08 0.182(19) 0.32(2) 0.35(3) -0.05(2) 0.09(2) 0.013(16)
C09 0.171(19) 0.34(2) 0.35(2) -0.04(2) 0.123(18) 0.100(15)
C10 0.33(3) 0.33(2) 0.45(3) 0.02(3) 0.27(2) 0.12(2)
C11 0.54(3) 0.32(2) 0.45(3) 0.09(3) 0.34(3) 0.09(3)
C12 0.53(3) 0.36(2) 0.46(3) 0.03(3) 0.39(2) 0.12(3)
C13 0.53(3) 0.38(3) 0.40(3) 0.01(3) 0.37(2) 0.14(3)
C14 0.63(3) 0.37(3) 0.38(2) 0.06(3) 0.36(2) 0.12(3)
C15 0.59(3) 0.42(3) 0.40(3) 0.00(4) 0.32(2) 0.05(4)
C16 0.60(3) 0.39(3) 0.40(3) -0.11(3) 0.29(3) -0.03(3)
C17 0.58(3) 0.38(3) 0.41(3) -0.04(3) 0.28(3) -0.02(3)
C18 0.31(2) 0.36(3) 0.34(3) -0.02(2) 0.17(2) -0.06(2)
C19 0.28(2) 0.42(2) 0.22(2) -0.04(2) 0.144(17) -0.09(2)
C20 0.26(2) 0.34(2) 0.26(2) -0.01(2) 0.066(19) -0.057(19)
C21 0.22(2) 0.39(3) 0.37(3) -0.02(3) 0.14(2) -0.02(2)
C22 0.19(2) 0.33(2) 0.39(3) -0.01(3) 0.14(2) -0.06(2)
C23 0.26(2) 0.27(2) 0.39(3) 0.07(2) 0.14(2) 0.02(2)
C24 0.24(2) 0.38(3) 0.41(4) 0.01(2) 0.15(2) 0.02(2)
C25 0.28(2) 0.40(3) 0.49(4) -0.06(3) 0.24(2) 0.02(2)
C26 0.40(3) 0.45(3) 0.45(4) 0.04(3) 0.30(3) 0.07(3)
C27 0.43(3) 0.50(4) 0.49(4) -0.11(3) 0.35(2) -0.05(3)
C28 0.49(3) 0.44(4) 0.50(3) -0.01(3) 0.39(3) -0.12(3)
C29 0.51(4) 0.44(4) 0.53(4) -0.03(3) 0.34(3) -0.06(3)
C30 0.58(4) 0.37(3) 0.43(3) -0.08(3) 0.32(3) -0.05(2)
C31 0.59(3) 0.37(3) 0.33(3) 0.03(2) 0.34(2) -0.06(2)
C32 0.50(4) 0.41(3) 0.32(3) 0.06(3) 0.28(2) -0.03(2)
C33 0.51(4) 0.42(3) 0.40(3) -0.07(3) 0.28(3) 0.01(3)
C34 0.50(4) 0.53(4) 0.40(3) -0.02(4) 0.22(3) -0.04(3)
C35 0.48(4) 0.53(4) 0.26(3) 0.05(3) 0.13(3) -0.05(3)
C36 0.42(4) 0.56(4) 0.186(18) 0.01(2) 0.05(2) -0.06(3)
C37 0.32(4) 0.57(5) 0.198(17) 0.01(3) 0.00(2) -0.14(3)
C38 0.31(4) 0.56(5) 0.204(15) -0.06(2) 0.03(2) -0.16(3)
C39 0.31(3) 0.35(3) 0.165(14) -0.15(2) -0.043(15) 0.04(2)
C40 0.37(3) 0.33(3) 0.23(2) -0.01(2) 0.13(2) 0.01(2)
C41 0.42(3) 0.47(4) 0.32(3) -0.01(3) 0.21(2) -0.08(3)
C42 0.44(3) 0.52(4) 0.30(3) -0.07(3) 0.24(3) -0.11(3)
C43 0.41(3) 0.55(4) 0.34(3) -0.09(3) 0.31(2) -0.11(3)
C44 0.44(3) 0.51(3) 0.45(3) -0.07(3) 0.32(2) -0.13(3)
C45 0.45(3) 0.43(3) 0.44(3) 0.01(3) 0.34(2) -0.09(3)
C46 0.44(3) 0.54(4) 0.44(3) 0.03(3) 0.36(2) -0.02(3)
C47 0.50(3) 0.43(3) 0.41(3) 0.08(3) 0.40(2) 0.05(3)
C48 0.53(3) 0.46(3) 0.40(3) 0.04(3) 0.36(2) 0.11(3)
C49 0.47(3) 0.49(3) 0.40(3) 0.18(2) 0.33(3) 0.22(3)
C50 0.40(3) 0.52(3) 0.44(3) 0.13(3) 0.27(2) 0.26(3)
C51 0.37(3) 0.48(3) 0.50(3) 0.12(3) 0.25(3) 0.17(3)
C52 0.24(2) 0.49(3) 0.46(3) 0.06(3) 0.19(3) 0.20(2)
C53 0.190(17) 0.32(2) 0.42(3) 0.02(2) 0.07(2) 0.04(2)
C54 0.191(18) 0.25(2) 0.44(3) 0.01(2) 0.14(2) 0.074(18)

loop_
_atom_type_symbol
_atom_type_description
_atom_type_scat_dispersion_real
_atom_type_scat_dispersion_imag
_atom_type_scat_source
C C 0.0033 0.0016 'International Tables Vol C Tables 4.2.6.8 and 6.1.1.4'
H H 0.0000 0.0000 'International Tables Vol C Tables 4.2.6.8 and 6.1.1.4'
Si Si 0.0817 0.0704 'International Tables Vol C Tables 4.2.6.8 and 6.1.1.4'

loop_
_geom_angle_atom_site_label_1
_geom_angle_atom_site_label_2
_geom_angle_atom_site_label_3
_geom_angle
C23 Si01 C01 107.4(12)
C23 Si01 C39 116.4(17)
C01 Si01 C39 105.9(12)
C23 Si01 C07 116.9(14)
C01 Si01 C07 111.1(10)
C39 Si01 C07 98.5(13)
C04 Si02 C54 104.8(11)
C04 Si02 C38 108.4(14)
C54 Si02 C38 124.1(18)
C04 Si02 C22 111.4(12)
C54 Si02 C22 95.4(13)
C38 Si02 C22 111.9(14)
C06 C01 C02 103.1(19)
C06 C01 Si01 132.4(18)
C02 C01 Si01 124.2(17)
C03 C02 C01 127(2)
C04 C03 C02 122(3)
C05 C04 C03 113(3)
C05 C04 Si02 118(2)
C03 C04 Si02 128(2)
C04 C05 C06 123(3)
C01 C06 C05 130(2)
C08 C07 Si01 119(2)
C07 C08 C09 113(2)
C10 C09 C08 109.2(19)
C11 C10 C09 114(2)
C10 C11 C12 109(3)
C13 C12 C11 125(3)
C14 C13 C12 114(2)
C13 C14 C15 92(2)
C16 C15 C14 105(3)
C15 C16 C17 100(3)
C18 C17 C16 97(3)
C17 C18 C19 96(2)
C18 C19 C20 115(2)
C19 C20 C21 100(2)
C22 C21 C20 94(2)
C21 C22 Si02 103(2)
C24 C23 Si01 128(2)
C23 C24 C25 109(3)
C26 C25 C24 104(2)
C25 C26 C27 99(2)
C26 C27 C28 90(2)
C29 C28 C27 97(2)
C30 C29 C28 99(3)
C29 C30 C31 94(2)
C32 C31 C30 102(2)
C31 C32 C33 108(2)
C32 C33 C34 120(4)
C35 C34 C33 104(3)
C34 C35 C36 116(4)
C37 C36 C35 99(2)
C38 C37 C36 121(3)
C37 C38 Si02 113(2)
C40 C39 Si01 110(2)
C39 C40 C41 93(3)
C42 C41 C40 100(2)
C41 C42 C43 109(3)
C42 C43 C44 95(2)
C45 C44 C43 104(3)
C46 C45 C44 103(3)
C45 C46 C47 104(3)
C48 C47 C46 112(3)
C47 C48 C49 103(3)
C50 C49 C48 107(3)
C49 C50 C51 103(3)
C52 C51 C50 89(3)
C51 C52 C53 104(3)
C54 C53 C52 109(2)
C53 C54 Si02 116(2)

loop_
_geom_bond_atom_site_label_1
_geom_bond_atom_site_label_2
_geom_bond_distance
Si01 C23 1.82(3)
Si01 C01 1.84(2)
Si01 C39 1.86(3)
Si01 C07 1.89(2)
Si02 C04 1.82(2)
Si02 C54 1.98(3)
Si02 C38 1.98(3)
Si02 C22 2.03(3)
C01 C06 1.313(19)
C01 C02 1.37(2)
C02 C03 1.368(17)
C03 C04 1.28(2)
C04 C05 1.24(2)
C05 C06 1.34(2)
C07 C08 1.468(13)
C08 C09 1.58(2)
C09 C10 1.51(2)
C10 C11 1.43(2)
C11 C12 1.50(2)
C12 C13 1.44(2)
C13 C14 1.43(2)
C14 C15 1.64(2)
C15 C16 1.50(2)
C16 C17 1.59(2)
C17 C18 1.54(2)
C18 C19 1.55(2)
C19 C20 1.56(3)
C20 C21 1.58(2)
C21 C22 1.504(13)
C23 C24 1.53(2)
C24 C25 1.54(2)
C25 C26 1.48(2)
C26 C27 1.58(2)
C27 C28 1.58(2)
C28 C29 1.54(2)
C29 C30 1.52(2)
C30 C31 1.56(2)
C31 C32 1.50(2)
C32 C33 1.54(2)
C33 C34 1.57(3)
C34 C35 1.50(3)
C35 C36 1.58(2)
C36 C37 1.47(2)
C37 C38 1.41(2)
C39 C40 1.40(2)
C40 C41 1.58(2)
C41 C42 1.49(4)
C42 C43 1.52(2)
C43 C44 1.58(2)
C44 C45 1.51(2)
C45 C46 1.45(2)
C46 C47 1.53(2)
C47 C48 1.43(4)
C48 C49 1.53(2)
C49 C50 1.51(2)
C50 C51 1.56(2)
C51 C52 1.50(2)
C52 C53 1.64(4)
C53 C54 1.46(2)
